data_4314095
loop_
_publ_author_name
'Kazutaka Matsuzaki'
'Hiroyuki Kawaguchi'
'Peter Voth'
'Kyoko Noda'
'Sumitaka Itoh'
'Hideo D. Takagi'
'Kazuo Kashiwabara'
'Kazuyuki Tatsumi'

_publ_contact_author_address
;
    Department of Chemistry and Graduate School of Science, Nagoya University
    Nagoya 464-8602, Japan
;
_publ_contact_author_name ' Kazuo Kasiwabara'
_publ_section_title
;
 Syntheses and Characterization of Titanium(IV) and Titanium(III)
 Complexes with (2-Dimethylphosphino)ethane-1-thiolate and
 (3-Dimethylphosphino)propane-1-thiolate as Ligands
;
_journal_name_full 'Inorganic Chemistry'
_journal_page_first 5320
_journal_page_last 5329
_journal_paper_doi 10.1021/ic034353l
_journal_volume 42
_journal_year 2003
_chemical_formula_moiety 'C20 H34 P2 S2 Ti '
_chemical_formula_sum 'C20 H34 P2 S2 Ti'
_chemical_formula_weight 448.46
_space_group_IT_number 2
_symmetry_cell_setting triclinic
_symmetry_Int_Tables_number 2
_symmetry_space_group_name_Hall '-P 1'
_symmetry_space_group_name_H-M 'P -1'
_cell_angle_alpha 103.68(2)
_cell_angle_beta 94.68(1)
_cell_angle_gamma 70.36(1)
_cell_formula_units_Z 2
_cell_length_a 11.432(2)
_cell_length_b 13.193(3)
_cell_length_c 8.755(2)
_cell_measurement_reflns_used 25
_cell_measurement_temperature 296.2
_cell_measurement_theta_max 12.0
_cell_measurement_theta_min 11.0
_cell_volume 1208.3(5)
_computing_cell_refinement 'MSC/AFC Diffractometer Control'
_computing_data_collection 'MSC/AFC Diffractometer Control'
_computing_data_reduction 'teXsan Ver. 1.11'
_computing_publication_material 'teXsan Ver. 1.11'
_computing_structure_refinement 'teXsan Ver. 1.10'
_computing_structure_solution SIR92
_diffrn_measurement_device_type 'Rigaku AFC7R'
_diffrn_measurement_method \w-2\q
_diffrn_radiation_type 'Mo K\a'
_diffrn_radiation_wavelength 0.7107
_diffrn_reflns_av_R_equivalents 0.025
_diffrn_reflns_limit_h_max 0
_diffrn_reflns_limit_h_min 0
_diffrn_reflns_limit_k_max 0
_diffrn_reflns_limit_k_min 0
_diffrn_reflns_limit_l_max 0
_diffrn_reflns_limit_l_min 0
_diffrn_reflns_number 4498
_diffrn_standards_decay_% 12.48
_diffrn_standards_interval_count 150
_diffrn_standards_number 3
_exptl_absorpt_coefficient_mu 0.661
_exptl_absorpt_correction_T_max 0.768
_exptl_absorpt_correction_T_min 0.709
_exptl_absorpt_correction_type psi-scan
_exptl_absorpt_process_details '(North, Phillips & Mathews, 1968)'
_exptl_crystal_colour purple
_exptl_crystal_density_diffrn 1.232
_exptl_crystal_density_method 'not measured'
_exptl_crystal_description prismatic
_exptl_crystal_size_max 0.950
_exptl_crystal_size_mid 0.400
_exptl_crystal_size_min 0.400
_refine_diff_density_max 0.54
_refine_diff_density_min -0.41
_refine_ls_extinction_method none
_refine_ls_goodness_of_fit_ref 1.604
_refine_ls_hydrogen_treatment noref
_refine_ls_number_parameters 226
_refine_ls_number_reflns 2594
_refine_ls_R_factor_gt 0.044
_refine_ls_shift/su_max 0.0010
_refine_ls_structure_factor_coef F
_refine_ls_weighting_details 'w = 1/[\s^2^(Fo) + 0.00026|Fo|^2^]'
_refine_ls_weighting_scheme calc
_refine_ls_wR_factor_ref 0.0507
_reflns_number_gt 4262
_reflns_number_total 4498
_reflns_threshold_expression F^2^>2.0\s(F^2^)
_cod_data_source_file ic034353lsi20030523_102029_2.cif
_cod_data_source_block Cp2Ti(dmppt)2
_cod_original_cell_volume 1208.3(4)
_cod_original_sg_symbol_H-M 'P -1 '
_cod_original_formula_sum 'C20 H34 P2 S2 Ti '
_cod_database_code 4314095

loop_
_symmetry_equiv_pos_as_xyz
x,y,z
-x,-y,-z

loop_
_atom_site_label
_atom_site_type_symbol
_atom_site_fract_x
_atom_site_fract_y
_atom_site_fract_z
_atom_site_U_iso_or_equiv
_atom_site_adp_type
_atom_site_occupancy
_atom_site_calc_flag
_atom_site_refinement_flags
_atom_site_disorder_assembly
_atom_site_disorder_group
Ti Ti 0.26728(7) 0.50012(6) 0.79539(9) 0.0375(2) Uani 1.00 d . . .
S(1) S 0.0517(1) 0.53438(9) 0.7363(1) 0.0455(3) Uani 1.00 d . . .
S(2) S 0.2353(1) 0.66433(10) 0.9987(1) 0.0517(4) Uani 1.00 d . . .
P(1) P -0.3855(1) 0.8667(1) 0.6691(2) 0.0725(5) Uani 1.00 d . . .
P(2) P -0.0832(2) 1.0055(1) 1.2409(2) 0.0902(6) Uani 1.00 d . . .
C(1) C -0.0152(4) 0.6689(4) 0.6880(6) 0.051(1) Uani 1.00 d . . .
C(2) C -0.1546(4) 0.7057(4) 0.6921(6) 0.057(2) Uani 1.00 d . . .
C(3) C -0.2159(4) 0.8244(4) 0.6803(6) 0.061(2) Uani 1.00 d . . .
C(4) C -0.4237(5) 1.0164(4) 0.7057(7) 0.085(2) Uani 1.00 d . . .
C(5) C -0.4208(6) 0.8542(5) 0.8608(9) 0.096(2) Uani 1.00 d . . .
C(6) C 0.1331(5) 0.6695(4) 1.1514(6) 0.069(2) Uani 1.00 d . . .
C(7) C 0.0725(6) 0.7871(5) 1.2428(7) 0.082(2) Uani 1.00 d . . .
C(8) C -0.0253(6) 0.8582(5) 1.1486(7) 0.076(2) Uani 1.00 d . . .
C(9) C -0.1854(7) 1.0029(6) 1.3845(9) 0.126(3) Uani 1.00 d . . .
C(10) C -0.1980(6) 1.0491(5) 1.0932(9) 0.104(3) Uani 1.00 d . . .
C(11) C 0.3203(4) 0.4160(4) 1.0165(5) 0.053(2) Uani 1.00 d . . .
C(12) C 0.2104(4) 0.3996(4) 0.9555(6) 0.053(2) Uani 1.00 d . . .
C(13) C 0.2354(5) 0.3313(4) 0.8036(6) 0.060(2) Uani 1.00 d . . .
C(14) C 0.3609(5) 0.3054(4) 0.7730(6) 0.061(2) Uani 1.00 d . . .
C(15) C 0.4124(4) 0.3601(4) 0.9026(7) 0.057(2) Uani 1.00 d . . .
C(16) C 0.3963(4) 0.5923(4) 0.7227(6) 0.056(2) Uani 1.00 d . . .
C(17) C 0.2827(5) 0.6266(4) 0.6442(6) 0.054(2) Uani 1.00 d . . .
C(18) C 0.2689(5) 0.5333(4) 0.5387(5) 0.054(2) Uani 1.00 d . . .
C(19) C 0.3723(5) 0.4429(4) 0.5531(6) 0.057(2) Uani 1.00 d . . .
C(20) C 0.4518(4) 0.4800(4) 0.6656(6) 0.060(2) Uani 1.00 d . . .
H(1) H 0.0135 0.7222 0.7637 0.0615 Uiso 1.00 calc . . .
H(2) H 0.0114 0.6644 0.5835 0.0615 Uiso 1.00 calc . . .
H(3) H -0.1829 0.6590 0.6046 0.0686 Uiso 1.00 calc . . .
H(4) H -0.1797 0.6971 0.7901 0.0686 Uiso 1.00 calc . . .
H(5) H -0.1854 0.8343 0.5866 0.0729 Uiso 1.00 calc . . .
H(6) H -0.1929 0.8714 0.7723 0.0729 Uiso 1.00 calc . . .
H(7) H -0.3913 1.0430 0.8075 0.1024 Uiso 1.00 calc . . .
H(8) H -0.3868 1.0348 0.6245 0.1024 Uiso 1.00 calc . . .
H(9) H -0.5132 1.0508 0.7043 0.1024 Uiso 1.00 calc . . .
H(10) H -0.3689 0.8835 0.9398 0.1151 Uiso 1.00 calc . . .
H(11) H -0.5075 0.8953 0.8853 0.1151 Uiso 1.00 calc . . .
H(12) H -0.4048 0.7770 0.8599 0.1151 Uiso 1.00 calc . . .
H(13) H 0.0688 0.6396 1.1030 0.0833 Uiso 1.00 calc . . .
H(14) H 0.1813 0.6253 1.2234 0.0833 Uiso 1.00 calc . . .
H(15) H 0.0332 0.7847 1.3354 0.0988 Uiso 1.00 calc . . .
H(16) H 0.1366 0.8209 1.2747 0.0988 Uiso 1.00 calc . . .
H(17) H -0.0953 0.8309 1.1318 0.0917 Uiso 1.00 calc . . .
H(18) H 0.0107 0.8500 1.0480 0.0917 Uiso 1.00 calc . . .
H(19) H -0.2455 1.0759 1.4178 0.1509 Uiso 1.00 calc . . .
H(20) H -0.2284 0.9508 1.3385 0.1509 Uiso 1.00 calc . . .
H(21) H -0.1373 0.9806 1.4745 0.1509 Uiso 1.00 calc . . .
H(22) H -0.2395 1.1282 1.1237 0.1251 Uiso 1.00 calc . . .
H(23) H -0.1573 1.0311 0.9928 0.1251 Uiso 1.00 calc . . .
H(24) H -0.2586 1.0112 1.0843 0.1251 Uiso 1.00 calc . . .
H(25) H 0.3330 0.4528 1.1233 0.0635 Uiso 1.00 calc . . .
H(26) H 0.1329 0.4233 1.0122 0.0631 Uiso 1.00 calc . . .
H(27) H 0.1781 0.2998 0.7381 0.0714 Uiso 1.00 calc . . .
H(28) H 0.4061 0.2527 0.6828 0.0735 Uiso 1.00 calc . . .
H(29) H 0.5002 0.3505 0.9181 0.0687 Uiso 1.00 calc . . .
H(30) H 0.4340 0.6405 0.7951 0.0672 Uiso 1.00 calc . . .
H(31) H 0.2286 0.7022 0.6527 0.0645 Uiso 1.00 calc . . .
H(32) H 0.2038 0.5334 0.4603 0.0649 Uiso 1.00 calc . . .
H(33) H 0.3923 0.3698 0.4849 0.0681 Uiso 1.00 calc . . .
H(34) H 0.5355 0.4367 0.6895 0.0716 Uiso 1.00 calc . . .

loop_
_atom_site_aniso_label
_atom_site_aniso_U_11
_atom_site_aniso_U_22
_atom_site_aniso_U_33
_atom_site_aniso_U_12
_atom_site_aniso_U_13
_atom_site_aniso_U_23
Ti 0.0302(4) 0.0378(4) 0.0455(5) -0.0085(3) 0.0027(3) 0.0140(4)
S(1) 0.0336(6) 0.0443(7) 0.0593(8) -0.0080(5) -0.0019(5) 0.0205(6)
S(2) 0.0497(7) 0.0467(7) 0.0571(8) -0.0156(6) 0.0070(6) 0.0065(6)
P(1) 0.0591(9) 0.0527(9) 0.079(1) 0.0080(7) -0.0141(8) 0.0079(8)
P(2) 0.083(1) 0.066(1) 0.116(2) -0.0228(9) 0.009(1) 0.009(1)
C(1) 0.044(3) 0.045(3) 0.061(3) -0.006(2) -0.003(2) 0.020(2)
C(2) 0.045(3) 0.045(3) 0.072(3) -0.001(2) -0.005(2) 0.019(3)
C(3) 0.054(3) 0.049(3) 0.072(3) 0.000(2) 0.001(3) 0.023(3)
C(4) 0.089(4) 0.052(3) 0.092(4) 0.015(3) 0.006(4) 0.027(3)
C(5) 0.070(4) 0.070(4) 0.139(6) 0.003(3) 0.029(4) 0.037(4)
C(6) 0.076(4) 0.062(3) 0.064(3) -0.012(3) 0.020(3) 0.010(3)
C(7) 0.090(5) 0.080(4) 0.065(4) -0.017(4) 0.023(3) 0.002(3)
C(8) 0.082(4) 0.074(4) 0.074(4) -0.029(3) 0.012(3) 0.007(3)
C(9) 0.137(7) 0.106(6) 0.120(6) -0.008(5) 0.035(5) 0.032(5)
C(10) 0.102(5) 0.076(5) 0.128(6) -0.022(4) -0.006(5) 0.024(4)
C(11) 0.052(3) 0.054(3) 0.053(3) -0.010(2) -0.006(2) 0.026(2)
C(12) 0.044(3) 0.050(3) 0.068(3) -0.005(2) 0.008(2) 0.033(3)
C(13) 0.063(3) 0.043(3) 0.079(4) -0.017(3) -0.008(3) 0.028(3)
C(14) 0.064(3) 0.036(3) 0.072(4) 0.006(2) 0.010(3) 0.018(3)
C(15) 0.035(3) 0.060(3) 0.076(4) -0.001(2) -0.001(3) 0.037(3)
C(16) 0.052(3) 0.062(3) 0.066(3) -0.030(3) 0.010(3) 0.017(3)
C(17) 0.059(3) 0.052(3) 0.057(3) -0.017(2) 0.012(3) 0.023(3)
C(18) 0.058(3) 0.067(3) 0.046(3) -0.026(3) 0.006(2) 0.019(3)
C(19) 0.059(3) 0.052(3) 0.059(3) -0.018(3) 0.023(3) 0.005(3)
C(20) 0.039(3) 0.074(4) 0.071(4) -0.016(3) 0.017(3) 0.023(3)

loop_
_atom_type_symbol
_atom_type_description
_atom_type_scat_dispersion_real
_atom_type_scat_dispersion_imag
_atom_type_scat_source
C C 0.003 0.002
;International Tables for Crystallography
(1992, Vol. C, Tables 4.2.6.8 and 6.1.1.1)
;
H H 0.000 0.000
;International Tables for Crystallography
(1992, Vol. C, Table 6.1.1.2)
;
P P 0.102 0.094
;International Tables for Crystallography
(1992, Vol. C, Tables 4.2.6.8 and 6.1.1.1)
;
S S 0.125 0.123
;International Tables for Crystallography
(1992, Vol. C, Tables 4.2.6.8 and 6.1.1.1)
;
Ti Ti 0.278 0.446
;International Tables for Crystallography
(1992, Vol. C, Tables 4.2.6.8 and 6.1.1.1)
;

loop_
_geom_angle_atom_site_label_1
_geom_angle_atom_site_label_2
_geom_angle_atom_site_label_3
_geom_angle
_geom_angle_site_symmetry_1
_geom_angle_site_symmetry_2
_geom_angle_site_symmetry_3
_geom_angle_publ_flag
S(1) Ti S(2) 94.74(4) . . . yes
S(1) Ti C(11) 109.6(1) . . . yes
S(1) Ti C(12) 77.7(1) . . . yes
S(1) Ti C(13) 76.2(1) . . . yes
S(1) Ti C(14) 107.2(1) . . . yes
S(1) Ti C(15) 131.1(2) . . . yes
S(1) Ti C(16) 126.2(1) . . . yes
S(1) Ti C(17) 92.6(1) . . . yes
S(1) Ti C(18) 82.0(1) . . . yes
S(1) Ti C(19) 106.9(1) . . . yes
S(1) Ti C(20) 138.2(1) . . . yes
S(2) Ti C(11) 81.5(1) . . . yes
S(2) Ti C(12) 94.7(1) . . . yes
S(2) Ti C(13) 128.9(1) . . . yes
S(2) Ti C(14) 136.9(1) . . . yes
S(2) Ti C(15) 104.6(1) . . . yes
S(2) Ti C(16) 75.2(1) . . . yes
S(2) Ti C(17) 79.8(1) . . . yes
S(2) Ti C(18) 112.6(1) . . . yes
S(2) Ti C(19) 131.1(1) . . . yes
S(2) Ti C(20) 104.7(1) . . . yes
C(11) Ti C(12) 33.7(2) . . . yes
C(11) Ti C(13) 56.4(2) . . . yes
C(11) Ti C(14) 56.5(2) . . . yes
C(11) Ti C(15) 34.2(2) . . . yes
C(11) Ti C(16) 120.4(2) . . . yes
C(11) Ti C(17) 152.0(2) . . . yes
C(11) Ti C(18) 161.5(1) . . . yes
C(11) Ti C(19) 127.6(2) . . . yes
C(11) Ti C(20) 109.7(2) . . . yes
C(12) Ti C(13) 34.2(2) . . . yes
C(12) Ti C(14) 56.4(2) . . . yes
C(12) Ti C(15) 56.5(2) . . . yes
C(12) Ti C(16) 154.1(2) . . . yes
C(12) Ti C(17) 168.5(1) . . . yes
C(12) Ti C(18) 147.1(2) . . . yes
C(12) Ti C(19) 132.0(2) . . . yes
C(12) Ti C(20) 135.3(2) . . . yes
C(13) Ti C(14) 33.8(2) . . . yes
C(13) Ti C(15) 56.6(2) . . . yes
C(13) Ti C(16) 148.9(2) . . . yes
C(13) Ti C(17) 149.4(2) . . . yes
C(13) Ti C(18) 115.6(2) . . . yes
C(13) Ti C(19) 99.1(2) . . . yes
C(13) Ti C(20) 115.4(2) . . . yes
C(14) Ti C(15) 34.1(2) . . . yes
C(14) Ti C(16) 115.8(2) . . . yes
C(14) Ti C(17) 133.7(2) . . . yes
C(14) Ti C(18) 107.0(2) . . . yes
C(14) Ti C(19) 77.6(2) . . . yes
C(14) Ti C(20) 83.2(2) . . . yes
C(15) Ti C(16) 102.3(2) . . . yes
C(15) Ti C(17) 134.5(2) . . . yes
C(15) Ti C(18) 127.5(2) . . . yes
C(15) Ti C(19) 93.5(2) . . . yes
C(15) Ti C(20) 79.5(2) . . . yes
C(16) Ti C(17) 33.8(2) . . . yes
C(16) Ti C(18) 56.2(2) . . . yes
C(16) Ti C(19) 56.5(2) . . . yes
C(16) Ti C(20) 33.6(2) . . . yes
C(17) Ti C(18) 33.9(2) . . . yes
C(17) Ti C(19) 56.5(2) . . . yes
C(17) Ti C(20) 56.2(2) . . . yes
C(18) Ti C(19) 34.1(2) . . . yes
C(18) Ti C(20) 56.5(2) . . . yes
C(19) Ti C(20) 34.4(2) . . . yes
Ti S(1) C(1) 109.7(2) . . . yes
Ti S(2) C(6) 111.4(2) . . . yes
C(3) P(1) C(4) 100.3(3) . . . yes
C(3) P(1) C(5) 100.3(3) . . . yes
C(4) P(1) C(5) 99.7(3) . . . yes
C(8) P(2) C(9) 99.4(3) . . . yes
C(8) P(2) C(10) 97.9(3) . . . yes
C(9) P(2) C(10) 98.7(4) . . . yes
S(1) C(1) C(2) 110.9(4) . . . yes
C(1) C(2) C(3) 113.6(5) . . . yes
P(1) C(3) C(2) 113.9(4) . . . yes
S(2) C(6) C(7) 111.4(5) . . . yes
C(6) C(7) C(8) 113.4(5) . . . yes
P(2) C(8) C(7) 115.2(4) . . . yes
Ti C(11) C(12) 73.4(3) . . . yes
Ti C(11) C(15) 71.6(3) . . . yes
C(12) C(11) C(15) 107.9(4) . . . yes
Ti C(12) C(11) 72.9(3) . . . yes
Ti C(12) C(13) 72.7(3) . . . yes
C(11) C(12) C(13) 107.9(4) . . . yes
Ti C(13) C(12) 73.2(3) . . . yes
Ti C(13) C(14) 73.2(3) . . . yes
C(12) C(13) C(14) 108.0(5) . . . yes
Ti C(14) C(13) 73.0(3) . . . yes
Ti C(14) C(15) 71.5(3) . . . yes
C(13) C(14) C(15) 107.8(4) . . . yes
Ti C(15) C(11) 74.3(3) . . . yes
Ti C(15) C(14) 74.4(3) . . . yes
C(11) C(15) C(14) 108.4(4) . . . yes
Ti C(16) C(17) 73.6(4) . . . yes
Ti C(16) C(20) 72.4(4) . . . yes
C(17) C(16) C(20) 108.4(4) . . . yes
Ti C(17) C(16) 72.5(3) . . . yes
Ti C(17) C(18) 72.0(3) . . . yes
C(16) C(17) C(18) 107.4(4) . . . yes
Ti C(18) C(17) 74.1(3) . . . yes
Ti C(18) C(19) 71.6(3) . . . yes
C(17) C(18) C(19) 108.1(4) . . . yes
Ti C(19) C(18) 74.3(3) . . . yes
Ti C(19) C(20) 73.9(3) . . . yes
C(18) C(19) C(20) 108.1(4) . . . yes
Ti C(20) C(16) 74.0(3) . . . yes
Ti C(20) C(19) 71.8(3) . . . yes
C(16) C(20) C(19) 108.0(4) . . . yes

loop_
_geom_bond_atom_site_label_1
_geom_bond_atom_site_label_2
_geom_bond_distance
_geom_bond_site_symmetry_1
_geom_bond_site_symmetry_2
_geom_bond_publ_flag
Ti S(1) 2.387(1) . . yes
Ti S(2) 2.397(1) . . yes
Ti C(11) 2.391(5) . . yes
Ti C(12) 2.399(6) . . yes
Ti C(13) 2.392(6) . . yes
Ti C(14) 2.394(5) . . yes
Ti C(15) 2.357(5) . . yes
Ti C(16) 2.405(6) . . yes
Ti C(17) 2.418(6) . . yes
Ti C(18) 2.392(5) . . yes
Ti C(19) 2.358(5) . . yes
Ti C(20) 2.384(6) . . yes
S(1) C(1) 1.817(5) . . yes
S(2) C(6) 1.820(6) . . yes
P(1) C(3) 1.829(5) . . yes
P(1) C(4) 1.827(6) . . yes
P(1) C(5) 1.815(8) . . yes
P(2) C(8) 1.830(6) . . yes
P(2) C(9) 1.798(9) . . yes
P(2) C(10) 1.815(7) . . yes
C(1) C(2) 1.503(6) . . yes
C(2) C(3) 1.510(7) . . yes
C(6) C(7) 1.520(7) . . yes
C(7) C(8) 1.523(8) . . yes
C(11) C(12) 1.389(7) . . yes
C(11) C(15) 1.396(7) . . yes
C(12) C(13) 1.408(7) . . yes
C(13) C(14) 1.391(8) . . yes
C(14) C(15) 1.394(7) . . yes
C(16) C(17) 1.403(7) . . yes
C(16) C(20) 1.384(7) . . yes
C(17) C(18) 1.401(7) . . yes
C(18) C(19) 1.391(6) . . yes
C(19) C(20) 1.401(7) . . yes

loop_
_geom_contact_atom_site_label_1
_geom_contact_atom_site_label_2
_geom_contact_distance
_geom_contact_site_symmetry_1
_geom_contact_site_symmetry_2
_geom_contact_publ_flag
C(16) C(19) 3.569(8) . 2_666 ?
C(19) C(20) 3.416(9) . 2_666 ?
C(20) C(20) 3.40(1) . 2_666 ?

loop_
_geom_torsion_atom_site_label_1
_geom_torsion_atom_site_label_2
_geom_torsion_atom_site_label_3
_geom_torsion_atom_site_label_4
_geom_torsion
_geom_torsion_site_symmetry_1
_geom_torsion_site_symmetry_2
_geom_torsion_site_symmetry_3
_geom_torsion_site_symmetry_4
_geom_torsion_publ_flag
Ti S(1) C(1) C(2) -165.1(3) . . . . yes
Ti S(2) C(6) C(7) -157.7(3) . . . . yes
Ti C(11) C(12) C(13) 64.7(4) . . . . yes
Ti C(11) C(15) C(14) -67.1(4) . . . . yes
Ti C(12) C(11) C(15) -63.7(4) . . . . yes
Ti C(12) C(13) C(14) 65.4(4) . . . . yes
Ti C(13) C(12) C(11) -64.8(4) . . . . yes
Ti C(13) C(14) C(15) 63.5(4) . . . . yes
Ti C(14) C(13) C(12) -65.4(4) . . . . yes
Ti C(14) C(15) C(11) 67.0(4) . . . . yes
Ti C(15) C(11) C(12) 64.9(4) . . . . yes
Ti C(15) C(14) C(13) -64.5(4) . . . . yes
Ti C(16) C(17) C(18) -64.1(4) . . . . yes
Ti C(16) C(20) C(19) 64.2(4) . . . . yes
Ti C(17) C(16) C(20) 64.5(4) . . . . yes
Ti C(17) C(18) C(19) -64.0(4) . . . . yes
Ti C(18) C(17) C(16) 64.4(4) . . . . yes
Ti C(18) C(19) C(20) -66.7(4) . . . . yes
Ti C(19) C(18) C(17) 65.7(4) . . . . yes
Ti C(19) C(20) C(16) -65.7(4) . . . . yes
Ti C(20) C(16) C(17) -65.3(4) . . . . yes
Ti C(20) C(19) C(18) 67.0(4) . . . . yes
S(1) Ti S(2) C(6) 57.0(2) . . . . yes
S(1) Ti C(11) C(12) 19.9(3) . . . . yes
S(1) Ti C(11) C(15) 135.8(3) . . . . yes
S(1) Ti C(12) C(11) -160.9(2) . . . . yes
S(1) Ti C(12) C(13) 83.5(3) . . . . yes
S(1) Ti C(13) C(12) -88.3(3) . . . . yes
S(1) Ti C(13) C(14) 156.3(3) . . . . yes
S(1) Ti C(14) C(13) -24.1(3) . . . . yes
S(1) Ti C(14) C(15) -140.2(3) . . . . yes
S(1) Ti C(15) C(11) -60.6(3) . . . . yes
S(1) Ti C(15) C(14) 54.2(4) . . . . yes
S(1) Ti C(16) C(17) -8.6(3) . . . . yes
S(1) Ti C(16) C(20) -124.6(3) . . . . yes
S(1) Ti C(17) C(16) 173.1(2) . . . . yes
S(1) Ti C(17) C(18) -71.4(3) . . . . yes
S(1) Ti C(18) C(17) 107.1(3) . . . . yes
S(1) Ti C(18) C(19) -137.1(3) . . . . yes
S(1) Ti C(19) C(18) 44.7(3) . . . . yes
S(1) Ti C(19) C(20) 159.3(3) . . . . yes
S(1) Ti C(20) C(16) 85.3(3) . . . . yes
S(1) Ti C(20) C(19) -30.4(4) . . . . yes
S(1) C(1) C(2) C(3) 170.2(3) . . . . yes
S(2) Ti S(1) C(1) 56.0(2) . . . . yes
S(2) Ti C(11) C(12) 111.9(2) . . . . yes
S(2) Ti C(11) C(15) -132.2(3) . . . . yes
S(2) Ti C(12) C(11) -67.1(2) . . . . yes
S(2) Ti C(12) C(13) 177.3(3) . . . . yes
S(2) Ti C(13) C(12) -3.4(3) . . . . yes
S(2) Ti C(13) C(14) -118.8(3) . . . . yes
S(2) Ti C(14) C(13) 93.1(3) . . . . yes
S(2) Ti C(14) C(15) -22.9(4) . . . . yes
S(2) Ti C(15) C(11) 49.2(3) . . . . yes
S(2) Ti C(15) C(14) 164.1(3) . . . . yes
S(2) Ti C(16) C(17) -93.6(2) . . . . yes
S(2) Ti C(16) C(20) 150.4(3) . . . . yes
S(2) Ti C(17) C(16) 78.7(2) . . . . yes
S(2) Ti C(17) C(18) -165.7(3) . . . . yes
S(2) Ti C(18) C(17) 15.3(3) . . . . yes
S(2) Ti C(18) C(19) 131.0(3) . . . . yes
S(2) Ti C(19) C(18) -67.6(4) . . . . yes
S(2) Ti C(19) C(20) 47.0(4) . . . . yes
S(2) Ti C(20) C(16) -29.6(3) . . . . yes
S(2) Ti C(20) C(19) -145.3(3) . . . . yes
S(2) C(6) C(7) C(8) 71.1(6) . . . . yes
P(1) C(3) C(2) C(1) 175.3(3) . . . . yes
P(2) C(8) C(7) C(6) -170.6(5) . . . . yes
C(1) S(1) Ti C(11) 138.7(2) . . . . yes
C(1) S(1) Ti C(12) 149.8(2) . . . . yes
C(1) S(1) Ti C(13) -175.1(2) . . . . yes
C(1) S(1) Ti C(14) -161.6(2) . . . . yes
C(1) S(1) Ti C(15) 170.0(2) . . . . yes
C(1) S(1) Ti C(16) -19.2(2) . . . . yes
C(1) S(1) Ti C(17) -24.0(2) . . . . yes
C(1) S(1) Ti C(18) -56.2(2) . . . . yes
C(1) S(1) Ti C(19) -79.7(2) . . . . yes
C(1) S(1) Ti C(20) -62.3(3) . . . . yes
C(2) C(3) P(1) C(4) 166.6(4) . . . . yes
C(2) C(3) P(1) C(5) 64.7(4) . . . . yes
C(6) S(2) Ti C(11) -52.2(2) . . . . yes
C(6) S(2) Ti C(12) -21.1(2) . . . . yes
C(6) S(2) Ti C(13) -19.1(2) . . . . yes
C(6) S(2) Ti C(14) -64.6(3) . . . . yes
C(6) S(2) Ti C(15) -77.7(2) . . . . yes
C(6) S(2) Ti C(16) -176.9(2) . . . . yes
C(6) S(2) Ti C(17) 148.8(2) . . . . yes
C(6) S(2) Ti C(18) 140.2(2) . . . . yes
C(6) S(2) Ti C(19) 174.3(2) . . . . yes
C(6) S(2) Ti C(20) -160.4(2) . . . . yes
C(7) C(8) P(2) C(9) -76.8(6) . . . . yes
C(7) C(8) P(2) C(10) -177.0(6) . . . . yes
C(11) Ti C(12) C(13) -115.6(4) . . . . yes
C(11) Ti C(13) C(12) 36.9(3) . . . . yes
C(11) Ti C(13) C(14) -78.4(3) . . . . yes
C(11) Ti C(14) C(13) 78.3(4) . . . . yes
C(11) Ti C(14) C(15) -37.7(3) . . . . yes
C(11) Ti C(15) C(14) 114.8(5) . . . . yes
C(11) Ti C(16) C(17) -164.3(2) . . . . yes
C(11) Ti C(16) C(20) 79.7(3) . . . . yes
C(11) Ti C(17) C(16) 29.8(4) . . . . yes
C(11) Ti C(17) C(18) 145.4(3) . . . . yes
C(11) Ti C(18) C(17) -122.6(6) . . . . yes
C(11) Ti C(18) C(19) -6.8(8) . . . . yes
C(11) Ti C(19) C(18) 177.3(3) . . . . yes
C(11) Ti C(19) C(20) -68.1(4) . . . . yes
C(11) Ti C(20) C(16) -115.7(3) . . . . yes
C(11) Ti C(20) C(19) 128.6(3) . . . . yes
C(11) C(12) Ti C(13) 115.6(4) . . . . yes
C(11) C(12) Ti C(14) 78.5(3) . . . . yes
C(11) C(12) Ti C(15) 37.3(2) . . . . yes
C(11) C(12) Ti C(16) -1.6(5) . . . . yes
C(11) C(12) Ti C(17) -127.8(8) . . . . yes
C(11) C(12) Ti C(18) 146.1(3) . . . . yes
C(11) C(12) Ti C(19) 97.3(3) . . . . yes
C(11) C(12) Ti C(20) 49.3(3) . . . . yes
C(11) C(12) C(13) C(14) 0.5(6) . . . . yes
C(11) C(15) Ti C(12) -36.8(3) . . . . yes
C(11) C(15) Ti C(13) -78.0(3) . . . . yes
C(11) C(15) Ti C(14) -114.8(5) . . . . yes
C(11) C(15) Ti C(16) 127.0(3) . . . . yes
C(11) C(15) Ti C(17) 139.1(3) . . . . yes
C(11) C(15) Ti C(18) -176.4(3) . . . . yes
C(11) C(15) Ti C(19) -176.6(3) . . . . yes
C(11) C(15) Ti C(20) 151.8(3) . . . . yes
C(11) C(15) C(14) C(13) 2.5(7) . . . . yes
C(12) Ti C(11) C(15) 115.9(4) . . . . yes
C(12) Ti C(13) C(14) -115.4(4) . . . . yes
C(12) Ti C(14) C(13) 37.6(3) . . . . yes
C(12) Ti C(14) C(15) -78.5(4) . . . . yes
C(12) Ti C(15) C(14) 78.1(4) . . . . yes
C(12) Ti C(16) C(17) -163.2(3) . . . . yes
C(12) Ti C(16) C(20) 80.8(4) . . . . yes
C(12) Ti C(17) C(16) 140.8(8) . . . . yes
C(12) Ti C(17) C(18) -103.6(8) . . . . yes
C(12) Ti C(18) C(17) 159.1(3) . . . . yes
C(12) Ti C(18) C(19) -85.1(4) . . . . yes
C(12) Ti C(19) C(18) 133.3(3) . . . . yes
C(12) Ti C(19) C(20) -112.1(3) . . . . yes
C(12) Ti C(20) C(16) -142.3(3) . . . . yes
C(12) Ti C(20) C(19) 102.1(3) . . . . yes
C(12) C(11) Ti C(13) -37.5(2) . . . . yes
C(12) C(11) Ti C(14) -78.3(3) . . . . yes
C(12) C(11) Ti C(15) -115.9(4) . . . . yes
C(12) C(11) Ti C(16) 179.2(2) . . . . yes
C(12) C(11) Ti C(17) 160.5(3) . . . . yes
C(12) C(11) Ti C(18) -106.9(6) . . . . yes
C(12) C(11) Ti C(19) -111.7(3) . . . . yes
C(12) C(11) Ti C(20) -145.5(3) . . . . yes
C(12) C(11) C(15) C(14) -2.2(6) . . . . yes
C(12) C(13) Ti C(14) 115.4(4) . . . . yes
C(12) C(13) Ti C(15) 78.2(3) . . . . yes
C(12) C(13) Ti C(16) 131.3(3) . . . . yes
C(12) C(13) Ti C(17) -159.6(3) . . . . yes
C(12) C(13) Ti C(18) -162.3(3) . . . . yes
C(12) C(13) Ti C(19) 166.4(3) . . . . yes
C(12) C(13) Ti C(20) 134.5(3) . . . . yes
C(12) C(13) C(14) C(15) -1.9(7) . . . . yes
C(13) Ti C(11) C(15) 78.5(3) . . . . yes
C(13) Ti C(14) C(15) -116.0(5) . . . . yes
C(13) Ti C(15) C(14) 36.8(3) . . . . yes
C(13) Ti C(16) C(17) 121.3(4) . . . . yes
C(13) Ti C(16) C(20) 5.3(5) . . . . yes
C(13) Ti C(17) C(16) -120.0(4) . . . . yes
C(13) Ti C(17) C(18) -4.4(5) . . . . yes
C(13) Ti C(18) C(17) 177.5(3) . . . . yes
C(13) Ti C(18) C(19) -66.7(4) . . . . yes
C(13) Ti C(19) C(18) 123.0(3) . . . . yes
C(13) Ti C(19) C(20) -122.4(3) . . . . yes
C(13) Ti C(20) C(16) -177.0(3) . . . . yes
C(13) Ti C(20) C(19) 67.3(3) . . . . yes
C(13) C(12) Ti C(14) -37.1(3) . . . . yes
C(13) C(12) Ti C(15) -78.3(3) . . . . yes
C(13) C(12) Ti C(16) -117.2(4) . . . . yes
C(13) C(12) Ti C(17) 116.6(8) . . . . yes
C(13) C(12) Ti C(18) 30.4(4) . . . . yes
C(13) C(12) Ti C(19) -18.3(4) . . . . yes
C(13) C(12) Ti C(20) -66.3(4) . . . . yes
C(13) C(12) C(11) C(15) 1.0(6) . . . . yes
C(13) C(14) Ti C(15) 116.0(5) . . . . yes
C(13) C(14) Ti C(16) -170.9(3) . . . . yes
C(13) C(14) Ti C(17) -135.4(3) . . . . yes
C(13) C(14) Ti C(18) -110.8(3) . . . . yes
C(13) C(14) Ti C(19) -128.2(3) . . . . yes
C(13) C(14) Ti C(20) -162.6(3) . . . . yes
C(14) Ti C(11) C(15) 37.6(3) . . . . yes
C(14) Ti C(16) C(17) 131.0(3) . . . . yes
C(14) Ti C(16) C(20) 15.0(4) . . . . yes
C(14) Ti C(17) C(16) -69.9(3) . . . . yes
C(14) Ti C(17) C(18) 45.7(4) . . . . yes
C(14) Ti C(18) C(17) -147.3(3) . . . . yes
C(14) Ti C(18) C(19) -31.5(4) . . . . yes
C(14) Ti C(19) C(18) 149.3(4) . . . . yes
C(14) Ti C(19) C(20) -96.2(3) . . . . yes
C(14) Ti C(20) C(16) -166.4(3) . . . . yes
C(14) Ti C(20) C(19) 77.9(3) . . . . yes
C(14) C(13) Ti C(15) -37.2(3) . . . . yes
C(14) C(13) Ti C(16) 15.9(5) . . . . yes
C(14) C(13) Ti C(17) 85.1(4) . . . . yes
C(14) C(13) Ti C(18) 82.4(3) . . . . yes
C(14) C(13) Ti C(19) 51.0(3) . . . . yes
C(14) C(13) Ti C(20) 19.2(4) . . . . yes
C(14) C(15) Ti C(16) -118.2(3) . . . . yes
C(14) C(15) Ti C(17) -106.0(4) . . . . yes
C(14) C(15) Ti C(18) -61.6(4) . . . . yes
C(14) C(15) Ti C(19) -61.8(4) . . . . yes
C(14) C(15) Ti C(20) -93.3(4) . . . . yes
C(15) Ti C(16) C(17) 164.3(3) . . . . yes
C(15) Ti C(16) C(20) 48.3(3) . . . . yes
C(15) Ti C(17) C(16) -21.7(4) . . . . yes
C(15) Ti C(17) C(18) 93.9(3) . . . . yes
C(15) Ti C(18) C(17) -116.2(3) . . . . yes
C(15) Ti C(18) C(19) -0.4(4) . . . . yes
C(15) Ti C(19) C(18) 179.7(3) . . . . yes
C(15) Ti C(19) C(20) -65.7(3) . . . . yes
C(15) Ti C(20) C(16) -132.1(3) . . . . yes
C(15) Ti C(20) C(19) 112.3(3) . . . . yes
C(15) C(11) Ti C(16) -64.9(3) . . . . yes
C(15) C(11) Ti C(17) -83.6(4) . . . . yes
C(15) C(11) Ti C(18) 9.1(8) . . . . yes
C(15) C(11) Ti C(19) 4.2(4) . . . . yes
C(15) C(11) Ti C(20) -29.5(4) . . . . yes
C(15) C(14) Ti C(16) 73.0(4) . . . . yes
C(15) C(14) Ti C(17) 108.6(4) . . . . yes
C(15) C(14) Ti C(18) 133.2(3) . . . . yes
C(15) C(14) Ti C(19) 115.8(4) . . . . yes
C(15) C(14) Ti C(20) 81.4(4) . . . . yes
C(16) Ti C(17) C(18) 115.6(4) . . . . yes
C(16) Ti C(18) C(17) -37.2(3) . . . . yes
C(16) Ti C(18) C(19) 78.6(3) . . . . yes
C(16) Ti C(19) C(18) -77.8(4) . . . . yes
C(16) Ti C(19) C(20) 36.8(3) . . . . yes
C(16) Ti C(20) C(19) -115.7(5) . . . . yes
C(16) C(17) Ti C(18) -115.6(4) . . . . yes
C(16) C(17) Ti C(19) -78.4(3) . . . . yes
C(16) C(17) Ti C(20) -36.8(3) . . . . yes
C(16) C(17) C(18) C(19) 0.4(7) . . . . yes
C(16) C(20) Ti C(17) 37.0(3) . . . . yes
C(16) C(20) Ti C(18) 78.0(3) . . . . yes
C(16) C(20) Ti C(19) 115.7(5) . . . . yes
C(16) C(20) C(19) C(18) 1.4(7) . . . . yes
C(17) Ti C(16) C(20) -116.0(4) . . . . yes
C(17) Ti C(18) C(19) 115.8(5) . . . . yes
C(17) Ti C(19) C(18) -37.0(3) . . . . yes
C(17) Ti C(19) C(20) 77.6(3) . . . . yes
C(17) Ti C(20) C(19) -78.6(3) . . . . yes
C(17) C(16) Ti C(18) 37.2(2) . . . . yes
C(17) C(16) Ti C(19) 78.4(3) . . . . yes
C(17) C(16) Ti C(20) 116.0(4) . . . . yes
C(17) C(16) C(20) C(19) -1.2(7) . . . . yes
C(17) C(18) Ti C(19) -115.8(5) . . . . yes
C(17) C(18) Ti C(20) -77.8(3) . . . . yes
C(17) C(18) C(19) C(20) -1.1(7) . . . . yes
C(18) Ti C(16) C(20) -78.8(3) . . . . yes
C(18) Ti C(19) C(20) 114.6(5) . . . . yes
C(18) Ti C(20) C(19) -37.7(3) . . . . yes
C(18) C(17) Ti C(19) 37.2(3) . . . . yes
C(18) C(17) Ti C(20) 78.8(3) . . . . yes
C(18) C(17) C(16) C(20) 0.5(7) . . . . yes
C(18) C(19) Ti C(20) -114.6(5) . . . . yes
C(19) Ti C(16) C(20) -37.6(3) . . . . yes
C(19) C(18) Ti C(20) 38.0(3) . . . . yes
C(19) C(18) Ti C(20) 38.0(3) . . . . yes
